data_7232509
loop_
_publ_author_name
'Zep, Anna'
'Pruszkowska, Kamila'
'Dobrzycki, \/Lukasz'
'Sektas, Katarzyna'
'Sza\/la\'nski, Piotr'
'Marek, Paulina H.'
'Cyra\'nski, Micha\/l K.'
'Sicinski, Rafal R.'

_publ_section_title
;
 Cholesterol-based photo-switchable mesogenic dimers. Strongly bent
 molecules versus an intercalated structure
;
_journal_issue 17
_journal_name_full CrystEngComm
_journal_page_first 2779
_journal_paper_doi 10.1039/C9CE00013E
_journal_volume 21
_journal_year 2019
_chemical_absolute_configuration rmad
_chemical_formula_sum 'C50 H72 N2 O5'
_chemical_formula_weight 781.09
_space_group_crystal_system monoclinic
_space_group_IT_number 4
_space_group_name_Hall 'P 2yb'
_space_group_name_H-M_alt 'P 1 21 1'
_symmetry_space_group_name_Hall 'P 2yb'
_symmetry_space_group_name_H-M 'P 1 21 1'
_atom_sites_solution_hydrogens geom
_audit_update_record
;
2018-10-04 deposited with the CCDC.    2019-03-15 downloaded from the CCDC.
;
_cell_angle_alpha 90
_cell_angle_beta 109.6287(14)
_cell_angle_gamma 90
_cell_formula_units_Z 4
_cell_length_a 18.4512(5)
_cell_length_b 10.2622(3)
_cell_length_c 25.1817(7)
_cell_measurement_reflns_used 9810
_cell_measurement_temperature 100.(2)
_cell_measurement_theta_max 76.334
_cell_measurement_theta_min 3.623
_cell_volume 4491.1(2)
_computing_cell_refinement 'SAINT V8.34A (Bruker AXS Inc., 2013)'
_computing_data_collection 'APEX2 V2013 (Bruker AXS Inc., 2013)'
_computing_data_reduction 'SAINT V8.34A (Bruker AXS Inc., 2013)'
_computing_publication_material 'APEX2 V2013 (Bruker AXS Inc., 2013)'
_computing_structure_refinement 'SHELXL-2014 (Sheldrick, 2014)'
_computing_structure_solution 'SHELXS-97 (Sheldrick, 2008)'
_diffrn_ambient_temperature 100.(2)
_diffrn_measured_fraction_theta_full 0.999
_diffrn_measured_fraction_theta_max 0.999
_diffrn_measurement_device_type 'Bruker D8 VENTURE PHOTON 100 CMOS'
_diffrn_measurement_method 'omega and phi scans'
_diffrn_radiation_monochromator mirror
_diffrn_radiation_type CuK\a
_diffrn_radiation_wavelength 1.54178
_diffrn_reflns_av_R_equivalents 0.0674
_diffrn_reflns_av_unetI/netI 0.0443
_diffrn_reflns_limit_h_max 22
_diffrn_reflns_limit_h_min -22
_diffrn_reflns_limit_k_max 12
_diffrn_reflns_limit_k_min -12
_diffrn_reflns_limit_l_max 30
_diffrn_reflns_limit_l_min -30
_diffrn_reflns_number 79425
_diffrn_reflns_theta_full 67.99
_diffrn_reflns_theta_max 67.99
_diffrn_reflns_theta_min 1.86
_diffrn_source 'INCOATEC I\mS micro--focus source'
_exptl_absorpt_coefficient_mu 0.571
_exptl_absorpt_correction_T_max 0.99
_exptl_absorpt_correction_T_min 0.83
_exptl_absorpt_correction_type multi-scan
_exptl_absorpt_process_details 'SADABS V2014/2 (Bruker AXS Inc.)'
_exptl_crystal_colour orange
_exptl_crystal_density_diffrn 1.155
_exptl_crystal_density_method 'not measured'
_exptl_crystal_description planar
_exptl_crystal_F_000 1704
_exptl_crystal_size_max 0.328
_exptl_crystal_size_mid 0.118
_exptl_crystal_size_min 0.016
_refine_diff_density_max 0.398
_refine_diff_density_min -0.248
_refine_ls_abs_structure_details
;
Flack x determined using 5303 quotients [(I+)-(I-)]/[(I+)+(I-)]
(Parsons, Flack and Wagner, Acta Cryst. B69 (2013) 249-259).
;
_refine_ls_abs_structure_Flack 0.02(7)
_refine_ls_extinction_coef 0.00028(7)
_refine_ls_extinction_method SHELXL
_refine_ls_goodness_of_fit_ref 1.029
_refine_ls_hydrogen_treatment constr
_refine_ls_matrix_type full
_refine_ls_number_parameters 1129
_refine_ls_number_reflns 16286
_refine_ls_number_restraints 76
_refine_ls_restrained_S_all 1.041
_refine_ls_R_factor_all 0.0663
_refine_ls_R_factor_gt 0.0506
_refine_ls_shift/su_max 0.001
_refine_ls_shift/su_mean 0.000
_refine_ls_structure_factor_coef Fsqd
_refine_ls_weighting_details 'w=1/[\s^2^(Fo^2^)+(0.0620P)^2^+1.3586P] where P=(Fo^2^+2Fc^2^)/3'
_refine_ls_weighting_scheme calc
_refine_ls_wR_factor_gt 0.1208
_refine_ls_wR_factor_ref 0.1291
_reflns_number_gt 13489
_reflns_number_total 16286
_reflns_threshold_expression 'I > 2\s(I)'
_cod_data_source_file c9ce00013e2.cif
_cod_data_source_block C4
_cod_depositor_comments 'Adding full bibliography for 7232506--7232511.cif.'
_cod_database_code 7232509

loop_
_space_group_symop_operation_xyz
'x, y, z'
'-x, y+1/2, -z'

loop_
_atom_site_type_symbol
_atom_site_label
_atom_site_fract_x
_atom_site_fract_y
_atom_site_fract_z
_atom_site_U_iso_or_equiv
_atom_site_adp_type
_atom_site_calc_flag
_atom_site_refinement_flags_adp
_atom_site_refinement_flags_occupancy
_atom_site_refinement_flags_posn
_atom_site_occupancy
_atom_site_disorder_assembly
_atom_site_disorder_group
O O1 0.21106(14) -0.3211(3) 0.42877(10) 0.0336(6) Uani d . . . 1.0 . .
O O2 0.12742(15) -0.1604(3) 0.42561(12) 0.0436(7) Uani d . . . 1.0 . .
O O3 -0.14132(16) -0.2943(3) 0.57850(11) 0.0400(6) Uani d . . . 1.0 . .
O O4 -0.24905(16) -0.4048(4) 0.53291(13) 0.0566(9) Uani d . . . 1.0 . .
N N1 -0.3631(2) -0.1366(3) 0.71859(15) 0.0421(8) Uani d U . . 1.0 . .
N N2 -0.32161(19) -0.1058(4) 0.76613(13) 0.0403(8) Uani d . . . 1.0 . .
C C1 0.37448(19) -0.2032(4) 0.38444(14) 0.0315(8) Uani d . . . 1.0 . .
H H1A 0.427 -0.239 0.393 0.038 Uiso calc U . R 1.0 . .
H H1B 0.3795 -0.1141 0.4004 0.038 Uiso calc U . R 1.0 . .
C C2 0.3307(2) -0.2873(4) 0.41335(15) 0.0334(8) Uani d . . . 1.0 . .
H H2A 0.3281 -0.3781 0.3996 0.04 Uiso calc U . R 1.0 . .
H H2B 0.3581 -0.2876 0.4546 0.04 Uiso calc U . R 1.0 . .
C C3 0.25048(19) -0.2344(4) 0.40101(14) 0.0298(8) Uani d . . . 1.0 . .
H H3 0.2533 -0.1446 0.417 0.036 Uiso calc U . R 1.0 . .
C C4 0.2075(2) -0.2305(4) 0.33792(14) 0.0319(8) Uani d . . . 1.0 . .
H H4A 0.1993 -0.3206 0.323 0.038 Uiso calc U . R 1.0 . .
H H4B 0.1564 -0.1899 0.3308 0.038 Uiso calc U . R 1.0 . .
C C5 0.25161(19) -0.1542(4) 0.30749(14) 0.0290(8) Uani d . . . 1.0 . .
C C6 0.21817(19) -0.0586(4) 0.27191(14) 0.0309(8) Uani d . . . 1.0 . .
H H6 0.1668 -0.0363 0.2683 0.037 Uiso calc U . R 1.0 . .
C C7 0.2562(2) 0.0165(4) 0.23699(14) 0.0313(8) Uani d . . . 1.0 . .
H H7A 0.2678 0.1058 0.2524 0.038 Uiso calc U . R 1.0 . .
H H7B 0.2198 0.0238 0.1979 0.038 Uiso calc U . R 1.0 . .
C C8 0.33052(19) -0.0471(4) 0.23585(14) 0.0282(7) Uani d . . . 1.0 . .
H H8 0.3171 -0.1257 0.211 0.034 Uiso calc U . R 1.0 . .
C C9 0.37838(19) -0.0906(4) 0.29611(14) 0.0272(7) Uani d . . . 1.0 . .
H H9 0.3849 -0.0121 0.3208 0.033 Uiso calc U . R 1.0 . .
C C10 0.33561(19) -0.1946(4) 0.31944(14) 0.0271(7) Uani d . . . 1.0 . .
C C11 0.45979(19) -0.1346(4) 0.29983(14) 0.0293(8) Uani d . . . 1.0 . .
H H11A 0.4908 -0.1484 0.34 0.035 Uiso calc U . R 1.0 . .
H H11B 0.4559 -0.2193 0.2802 0.035 Uiso calc U . R 1.0 . .
C C12 0.50159(19) -0.0382(4) 0.27435(14) 0.0298(8) Uani d . . . 1.0 . .
H H12A 0.5521 -0.0749 0.2766 0.036 Uiso calc U . R 1.0 . .
H H12B 0.5109 0.0436 0.2965 0.036 Uiso calc U . R 1.0 . .
C C13 0.4551(2) -0.0079(4) 0.21271(14) 0.0290(8) Uani d . . . 1.0 . .
C C14 0.37686(19) 0.0463(4) 0.21296(14) 0.0281(7) Uani d . . . 1.0 . .
H H14 0.389 0.1231 0.2389 0.034 Uiso calc U . R 1.0 . .
C C15 0.3396(2) 0.1006(4) 0.15369(15) 0.0335(8) Uani d . . . 1.0 . .
H H15A 0.303 0.1714 0.1535 0.04 Uiso calc U . R 1.0 . .
H H15B 0.3118 0.0313 0.1273 0.04 Uiso calc U . R 1.0 . .
C C16 0.4078(2) 0.1530(4) 0.13745(14) 0.0314(8) Uani d . . . 1.0 . .
H H16A 0.4061 0.2493 0.1353 0.038 Uiso calc U . R 1.0 . .
H H16B 0.4059 0.118 0.1004 0.038 Uiso calc U . R 1.0 . .
C C17 0.4826(2) 0.1068(4) 0.18459(14) 0.0297(8) Uani d . . . 1.0 . .
H H17 0.4986 0.1785 0.2131 0.036 Uiso calc U . R 1.0 . .
C C18 0.4451(2) -0.1314(4) 0.17598(15) 0.0335(8) Uani d . . . 1.0 . .
H H18A 0.4957 -0.169 0.1807 0.05 Uiso calc U . R 1.0 . .
H H18B 0.4194 -0.1085 0.1363 0.05 Uiso calc U . R 1.0 . .
H H18C 0.4138 -0.1952 0.1876 0.05 Uiso calc U . R 1.0 . .
C C19 0.3369(2) -0.3297(4) 0.29345(16) 0.0345(8) Uani d . . . 1.0 . .
H H19A 0.3007 -0.3875 0.3028 0.052 Uiso calc U . R 1.0 . .
H H19B 0.3889 -0.3662 0.3086 0.052 Uiso calc U . R 1.0 . .
H H19C 0.3221 -0.3215 0.2524 0.052 Uiso calc U . R 1.0 . .
C C20 0.5496(2) 0.0847(4) 0.16186(14) 0.0314(8) Uani d . . . 1.0 . .
H H20 0.5319 0.0198 0.1305 0.038 Uiso calc U . R 1.0 . .
C C21 0.6219(2) 0.0299(4) 0.20594(16) 0.0359(8) Uani d . . . 1.0 . .
H H21A 0.6357 0.084 0.24 0.054 Uiso calc U . R 1.0 . .
H H21B 0.6643 0.0301 0.1908 0.054 Uiso calc U . R 1.0 . .
H H21C 0.6121 -0.0595 0.2154 0.054 Uiso calc U . R 1.0 . .
C C22 0.5689(2) 0.2116(4) 0.13711(15) 0.0352(8) Uani d . . . 1.0 . .
H H22A 0.5203 0.2547 0.1147 0.042 Uiso calc U . R 1.0 . .
H H22B 0.5962 0.2707 0.1685 0.042 Uiso calc U . R 1.0 . .
C C23 0.6182(3) 0.1932(5) 0.09987(18) 0.0464(10) Uani d . . . 1.0 . .
H H23A 0.668 0.1537 0.1225 0.056 Uiso calc U . R 1.0 A 1
H H23B 0.592 0.1319 0.069 0.056 Uiso calc U . R 1.0 A 1
C C24A 0.6335(3) 0.3199(5) 0.07456(18) 0.0499(11) Uani d . P D 0.823(9) B 1
H H24A 0.6676 0.375 0.1051 0.06 Uiso calc U P R 0.823(9) B 1
H H24B 0.5842 0.367 0.0579 0.06 Uiso calc U P R 0.823(9) B 1
C C25A 0.6712(3) 0.3015(7) 0.0287(2) 0.0510(16) Uani d . P D 0.823(9) B 1
H H25A 0.6391 0.2391 -0.0002 0.061 Uiso calc U P R 0.823(9) B 1
C C26A 0.7507(3) 0.2447(9) 0.0546(3) 0.078(3) Uani d . P D 0.823(9) B 1
H H26A 0.7812 0.3005 0.0857 0.117 Uiso calc U P R 0.823(9) B 1
H H26B 0.7757 0.2394 0.026 0.117 Uiso calc U P R 0.823(9) B 1
H H26C 0.7468 0.1572 0.069 0.117 Uiso calc U P R 0.823(9) B 1
C C27A 0.6726(4) 0.4333(8) -0.0001(3) 0.073(2) Uani d . P D 0.823(9) B 1
H H27A 0.7034 0.4957 0.0279 0.11 Uiso calc U P R 0.823(9) B 1
H H27B 0.6199 0.4663 -0.0166 0.11 Uiso calc U P R 0.823(9) B 1
H H27C 0.6953 0.4218 -0.0298 0.11 Uiso calc U P R 0.823(9) B 1
C C24B 0.6335(3) 0.3199(5) 0.07456(18) 0.0499(11) Uani d . P D 0.177(9) B 2
H H24C 0.6326 0.3903 0.1012 0.06 Uiso calc U P R 0.177(9) B 2
H H24D 0.5893 0.3351 0.0397 0.06 Uiso calc U P R 0.177(9) B 2
C C25B 0.7119(15) 0.340(3) 0.0583(12) 0.061(9) Uiso d . P D 0.177(9) B 2
H H25B 0.7563 0.2974 0.0876 0.073 Uiso calc U P R 0.177(9) B 2
C C26B 0.7349(17) 0.475(3) 0.0470(13) 0.067(9) Uiso d . P D 0.177(9) B 2
H H26D 0.7499 0.5261 0.0819 0.1 Uiso calc U P R 0.177(9) B 2
H H26E 0.7784 0.4698 0.033 0.1 Uiso calc U P R 0.177(9) B 2
H H26F 0.6913 0.5176 0.0186 0.1 Uiso calc U P R 0.177(9) B 2
C C27B 0.688(2) 0.257(4) 0.0033(15) 0.104(15) Uiso d . P D 0.177(9) B 2
H H27D 0.6729 0.1692 0.0116 0.157 Uiso calc U P R 0.177(9) B 2
H H27E 0.6439 0.298 -0.0252 0.157 Uiso calc U P R 0.177(9) B 2
H H27F 0.7309 0.2503 -0.0108 0.157 Uiso calc U P R 0.177(9) B 2
C C28 0.1491(2) -0.2708(4) 0.43818(15) 0.0362(9) Uani d . . . 1.0 . .
C C29 0.1100(2) -0.3647(5) 0.46467(18) 0.0451(10) Uani d . . . 1.0 . .
H H29A 0.148 -0.4297 0.4865 0.054 Uiso calc U . R 1.0 . .
H H29B 0.0697 -0.4116 0.4347 0.054 Uiso calc U . R 1.0 . .
C C30 0.0733(2) -0.2985(5) 0.50383(18) 0.0477(10) Uani d . . . 1.0 . .
H H30A 0.1129 -0.2891 0.5416 0.057 Uiso calc U . R 1.0 . .
H H30B 0.0567 -0.2099 0.4893 0.057 Uiso calc U . R 1.0 . .
C C31 0.0052(3) -0.3704(5) 0.50994(19) 0.0470(10) Uani d . . . 1.0 . .
H H31A 0.0219 -0.4579 0.5259 0.056 Uiso calc U . R 1.0 . .
H H31B -0.0341 -0.3822 0.4722 0.056 Uiso calc U . R 1.0 . .
C C32 -0.0311(3) -0.2975(5) 0.54816(18) 0.0467(10) Uani d . . . 1.0 . .
H H32A 0.0019 -0.3066 0.5881 0.056 Uiso calc U . R 1.0 . .
H H32B -0.0358 -0.2036 0.5385 0.056 Uiso calc U . R 1.0 . .
C C33 -0.1078(2) -0.3536(5) 0.53967(17) 0.0441(10) Uani d . . . 1.0 . .
H H33A -0.1417 -0.3382 0.5004 0.053 Uiso calc U . R 1.0 . .
H H33B -0.1032 -0.4489 0.5461 0.053 Uiso calc U . R 1.0 . .
C C34 -0.2138(2) -0.3323(4) 0.57051(16) 0.0382(9) Uani d . . . 1.0 . .
C C35 -0.2473(2) -0.2757(4) 0.61121(16) 0.0370(9) Uani d . . . 1.0 . .
C C36 -0.3250(2) -0.3005(4) 0.60139(17) 0.0381(9) Uani d . . . 1.0 . .
H H36 -0.3534 -0.3512 0.5697 0.046 Uiso calc U . R 1.0 . .
C C37 -0.3608(2) -0.2524(4) 0.63707(17) 0.0398(9) Uani d . . . 1.0 . .
H H37 -0.414 -0.2686 0.6297 0.048 Uiso calc U . R 1.0 . .
C C38 -0.3196(2) -0.1810(4) 0.68343(16) 0.0373(8) Uani d U . . 1.0 . .
C C39 -0.2419(2) -0.1536(4) 0.69374(16) 0.0407(9) Uani d . . . 1.0 . .
H H39 -0.2138 -0.1026 0.7255 0.049 Uiso calc U . R 1.0 . .
C C40 -0.2057(2) -0.2011(4) 0.65743(16) 0.0396(9) Uani d . . . 1.0 . .
H H40 -0.1529 -0.1827 0.6642 0.047 Uiso calc U . R 1.0 . .
C C41 -0.3656(2) -0.0555(4) 0.80014(16) 0.0374(9) Uani d . . . 1.0 . .
C C42 -0.4448(2) -0.0369(4) 0.78188(16) 0.0406(9) Uani d . . . 1.0 . .
H H42 -0.4749 -0.06 0.7444 0.049 Uiso calc U . R 1.0 . .
C C43 -0.4804(2) 0.0152(4) 0.81769(16) 0.0390(9) Uani d . . . 1.0 . .
H H43 -0.5347 0.0264 0.8051 0.047 Uiso calc U . R 1.0 . .
C C44 -0.4361(2) 0.0506(4) 0.87202(16) 0.0402(9) Uani d . . . 1.0 . .
C C45 -0.3570(2) 0.0312(4) 0.88991(17) 0.0420(9) Uani d . . . 1.0 . .
H H45 -0.3265 0.0551 0.9272 0.05 Uiso calc U . R 1.0 . .
C C46 -0.3224(2) -0.0217(4) 0.85469(16) 0.0391(9) Uani d . . . 1.0 . .
H H46 -0.2684 -0.0352 0.8678 0.047 Uiso calc U . R 1.0 . .
O O5A -0.46399(17) 0.1059(3) 0.91063(12) 0.0494(7) Uani d . P D 0.664(10) C 1
C C47A -0.5383(4) 0.1504(7) 0.8983(3) 0.0348(16) Uani d . P D 0.664(10) C 1
H H47A -0.5744 0.0758 0.8901 0.042 Uiso calc U P R 0.664(10) C 1
H H47B -0.5522 0.2069 0.8644 0.042 Uiso calc U P R 0.664(10) C 1
C C48A -0.5446(3) 0.2262(7) 0.9476(2) 0.0360(17) Uani d . P D 0.664(10) C 1
H H48A -0.5045 0.2947 0.9579 0.043 Uiso calc U P R 0.664(10) C 1
H H48B -0.5348 0.167 0.9803 0.043 Uiso calc U P R 0.664(10) C 1
C C49A -0.6224(4) 0.2891(7) 0.9356(2) 0.0400(18) Uani d . P D 0.664(10) C 1
H H49A -0.6627 0.2208 0.9257 0.048 Uiso calc U P R 0.664(10) C 1
H H49B -0.6325 0.3483 0.9029 0.048 Uiso calc U P R 0.664(10) C 1
C C50A -0.6269(5) 0.3663(8) 0.9864(3) 0.0476(18) Uani d . P D 0.664(10) C 1
H H50A -0.6228 0.3063 1.0176 0.071 Uiso calc U P R 0.664(10) C 1
H H50B -0.6762 0.4125 0.976 0.071 Uiso calc U P R 0.664(10) C 1
H H50C -0.5846 0.4294 0.9982 0.071 Uiso calc U P R 0.664(10) C 1
O O5B -0.46399(17) 0.1059(3) 0.91063(12) 0.0494(7) Uani d . P D 0.336(10) C 2
C C47B -0.5564(7) 0.1032(17) 0.8851(6) 0.038(4) Uiso d . P D 0.336(10) C 2
H H47C -0.5754 0.158 0.8508 0.045 Uiso calc U P R 0.336(10) C 2
H H47D -0.5755 0.0132 0.8755 0.045 Uiso calc U P R 0.336(10) C 2
C C48B -0.5823(8) 0.1579(13) 0.9320(5) 0.046(4) Uiso d . P D 0.336(10) C 2
H H48C -0.6384 0.1439 0.9219 0.055 Uiso calc U P R 0.336(10) C 2
H H48D -0.5565 0.1083 0.967 0.055 Uiso calc U P R 0.336(10) C 2
C C49B -0.5654(9) 0.3007(14) 0.9436(5) 0.040(4) Uiso d . P D 0.336(10) C 2
H H49C -0.5919 0.351 0.909 0.048 Uiso calc U P R 0.336(10) C 2
H H49D -0.5094 0.3154 0.9534 0.048 Uiso calc U P R 0.336(10) C 2
C C50B -0.5914(11) 0.3504(19) 0.9917(7) 0.057(5) Uiso d . P D 0.336(10) C 2
H H50D -0.6471 0.3383 0.9816 0.086 Uiso calc U P R 0.336(10) C 2
H H50E -0.5789 0.4432 0.998 0.086 Uiso calc U P R 0.336(10) C 2
H H50F -0.5648 0.3015 1.0261 0.086 Uiso calc U P R 0.336(10) C 2
O O6 0.44187(14) -0.0984(3) 0.54275(10) 0.0305(5) Uani d . . . 1.0 . .
O O7 0.46915(15) 0.1002(3) 0.51708(12) 0.0388(6) Uani d . . . 1.0 . .
O O8 0.77915(13) -0.0573(3) 0.38037(11) 0.0344(6) Uani d . . . 1.0 . .
O O9 0.87990(15) -0.1898(3) 0.41792(12) 0.0471(7) Uani d . . . 1.0 . .
C C51 0.2644(2) -0.0966(4) 0.58366(14) 0.0347(8) Uani d . . . 1.0 . .
H H51A 0.2245 -0.1645 0.5783 0.042 Uiso calc U . R 1.0 . .
H H51B 0.2389 -0.0178 0.5631 0.042 Uiso calc U . R 1.0 . .
C C52 0.3235(2) -0.1447(4) 0.55746(15) 0.0343(8) Uani d . . . 1.0 . .
H H52A 0.3466 -0.2275 0.5755 0.041 Uiso calc U . R 1.0 . .
H H52B 0.2977 -0.1611 0.5167 0.041 Uiso calc U . R 1.0 . .
C C53 0.3856(2) -0.0434(4) 0.56566(14) 0.0287(7) Uani d . . . 1.0 . .
H H53 0.3632 0.0384 0.5451 0.034 Uiso calc U . R 1.0 . .
C C54 0.4247(2) -0.0151(4) 0.62733(15) 0.0307(8) Uani d . . . 1.0 . .
H H54A 0.4626 0.0558 0.6316 0.037 Uiso calc U . R 1.0 . .
H H54B 0.4529 -0.0936 0.6461 0.037 Uiso calc U . R 1.0 . .
C C55 0.36796(19) 0.0244(4) 0.65589(14) 0.0273(7) Uani d . . . 1.0 . .
C C56 0.37909(19) 0.1327(4) 0.68648(15) 0.0299(8) Uani d . . . 1.0 . .
H H56 0.4225 0.1845 0.6882 0.036 Uiso calc U . R 1.0 . .
C C57 0.32889(19) 0.1797(4) 0.71841(15) 0.0303(8) Uani d . . . 1.0 . .
H H57A 0.3012 0.259 0.6999 0.036 Uiso calc U . R 1.0 . .
H H57B 0.3616 0.2038 0.7571 0.036 Uiso calc U . R 1.0 . .
C C58 0.27013(18) 0.0774(4) 0.72167(14) 0.0259(7) Uani d . . . 1.0 . .
H H58 0.2965 0.0118 0.7512 0.031 Uiso calc U . R 1.0 . .
C C59 0.23619(19) 0.0077(4) 0.66481(14) 0.0276(7) Uani d . . . 1.0 . .
H H59 0.2152 0.0778 0.6362 0.033 Uiso calc U . R 1.0 . .
C C60 0.29844(19) -0.0639(4) 0.64699(14) 0.0272(7) Uani d . . . 1.0 . .
C C61 0.1672(2) -0.0783(4) 0.66310(16) 0.0393(9) Uani d . . . 1.0 . .
H H61A 0.1428 -0.1113 0.6242 0.047 Uiso calc U . R 1.0 . .
H H61B 0.1862 -0.1544 0.688 0.047 Uiso calc U . R 1.0 . .
C C62 0.1060(2) -0.0076(5) 0.68140(16) 0.0408(10) Uani d . . . 1.0 . .
H H62A 0.0822 0.0621 0.6539 0.049 Uiso calc U . R 1.0 . .
H H62B 0.0651 -0.0701 0.6814 0.049 Uiso calc U . R 1.0 . .
C C63 0.1408(2) 0.0520(4) 0.74026(15) 0.0316(8) Uani d . . . 1.0 . .
C C64 0.20625(19) 0.1423(4) 0.73759(14) 0.0290(8) Uani d . . . 1.0 . .
H H64 0.1817 0.2059 0.7067 0.035 Uiso calc U . R 1.0 . .
C C65 0.2281(2) 0.2207(4) 0.79229(16) 0.0372(9) Uani d . . . 1.0 . .
H H65A 0.2507 0.3059 0.788 0.045 Uiso calc U . R 1.0 . .
H H65B 0.2652 0.1723 0.8238 0.045 Uiso calc U . R 1.0 . .
C C66 0.1506(2) 0.2387(4) 0.80223(17) 0.0408(9) Uani d . . . 1.0 . .
H H66A 0.1553 0.2114 0.8409 0.049 Uiso calc U . R 1.0 . .
H H66B 0.1347 0.3314 0.7974 0.049 Uiso calc U . R 1.0 . .
C C67 0.0910(2) 0.1534(4) 0.75855(16) 0.0363(9) Uani d . . . 1.0 . .
H H67 0.0659 0.21 0.725 0.044 Uiso calc U . R 1.0 . .
C C68 0.1695(2) -0.0531(4) 0.78550(17) 0.0399(9) Uani d . . . 1.0 . .
H H68A 0.1271 -0.1123 0.7838 0.06 Uiso calc U . R 1.0 . .
H H68B 0.1885 -0.012 0.8228 0.06 Uiso calc U . R 1.0 . .
H H68C 0.2112 -0.1024 0.779 0.06 Uiso calc U . R 1.0 . .
C C69 0.3256(2) -0.1911(4) 0.68096(16) 0.0378(9) Uani d . . . 1.0 . .
H H69A 0.3712 -0.2247 0.6738 0.057 Uiso calc U . R 1.0 . .
H H69B 0.2843 -0.2561 0.6693 0.057 Uiso calc U . R 1.0 . .
H H69C 0.3384 -0.173 0.7213 0.057 Uiso calc U . R 1.0 . .
C C70 0.0268(2) 0.1063(5) 0.78042(17) 0.0416(9) Uani d . . . 1.0 . .
H H70 0.0513 0.053 0.8151 0.05 Uiso calc U . R 1.0 . .
C C71 -0.0331(2) 0.0207(6) 0.73760(19) 0.0546(12) Uani d . . . 1.0 . .
H H71A -0.0765 0.0048 0.7509 0.082 Uiso calc U . R 1.0 . .
H H71B -0.0095 -0.0626 0.7335 0.082 Uiso calc U . R 1.0 . .
H H71C -0.0515 0.0652 0.7011 0.082 Uiso calc U . R 1.0 . .
C C72 -0.0117(2) 0.2252(5) 0.79723(18) 0.0466(10) Uani d . . . 1.0 . .
H H72A 0.0291 0.283 0.8213 0.056 Uiso calc U . R 1.0 . .
H H72B -0.0399 0.2744 0.7626 0.056 Uiso calc U . R 1.0 . .
C C73 -0.0676(3) 0.1940(6) 0.8286(2) 0.0663(14) Uani d . . . 1.0 . .
H H73A -0.1172 0.1647 0.8013 0.08 Uiso calc U . R 1.0 D 1
H H73B -0.0464 0.122 0.8555 0.08 Uiso calc U . R 1.0 D 1
C C74A -0.0812(2) 0.3118(5) 0.86043(18) 0.0503(11) Uani d . P D 0.651(13) E 1
H H74A -0.0935 0.387 0.8343 0.06 Uiso calc U P R 0.651(13) E 1
H H74B -0.0325 0.3323 0.891 0.06 Uiso calc U P R 0.651(13) E 1
C C75A -0.1449(5) 0.2989(8) 0.8864(3) 0.050(2) Uani d . P D 0.651(13) E 1
H H75A -0.1951 0.2912 0.8548 0.06 Uiso calc U P R 0.651(13) E 1
C C76A -0.1339(5) 0.1759(8) 0.9216(3) 0.056(2) Uani d . P D 0.651(13) E 1
H H76A -0.1355 0.0999 0.8977 0.084 Uiso calc U P R 0.651(13) E 1
H H76B -0.1751 0.1692 0.9379 0.084 Uiso calc U P R 0.651(13) E 1
H H76C -0.084 0.1792 0.952 0.084 Uiso calc U P R 0.651(13) E 1
C C77A -0.1485(7) 0.4207(12) 0.9199(5) 0.059(3) Uani d . P D 0.651(13) E 1
H H77A -0.1932 0.4156 0.9326 0.088 Uiso calc U P R 0.651(13) E 1
H H77B -0.1532 0.4978 0.896 0.088 Uiso calc U P R 0.651(13) E 1
H H77C -0.1014 0.4273 0.9528 0.088 Uiso calc U P R 0.651(13) E 1
C C74B -0.0812(2) 0.3118(5) 0.86043(18) 0.0503(11) Uani d . P D 0.349(13) E 2
H H74C -0.121 0.3659 0.8332 0.06 Uiso calc U P R 0.349(13) E 2
H H74F -0.0331 0.3636 0.8723 0.06 Uiso calc U P R 0.349(13) E 2
C C75B -0.1058(11) 0.2937(18) 0.9130(8) 0.073(6) Uiso d . P D 0.349(13) E 2
H H75B -0.0647 0.2467 0.9433 0.088 Uiso calc U P R 0.349(13) E 2
C C76B -0.1805(11) 0.214(2) 0.8946(8) 0.077(6) Uiso d . P D 0.349(13) E 2
H H76D -0.2118 0.2382 0.8561 0.115 Uiso calc U P R 0.349(13) E 2
H H76E -0.2094 0.2315 0.9201 0.115 Uiso calc U P R 0.349(13) E 2
H H76F -0.1681 0.1208 0.8958 0.115 Uiso calc U P R 0.349(13) E 2
C C77B -0.1238(13) 0.424(2) 0.9351(10) 0.059(3) Uani d . P D 0.349(13) E 2
H H77D -0.0772 0.4782 0.9473 0.088 Uiso calc U P R 0.349(13) E 2
H H77E -0.1641 0.4694 0.9051 0.088 Uiso calc U P R 0.349(13) E 2
H H77F -0.1416 0.4092 0.9671 0.088 Uiso calc U P R 0.349(13) E 2
C C78 0.4810(2) -0.0147(4) 0.52141(14) 0.0282(8) Uani d . . . 1.0 . .
C C79 0.5431(2) -0.0849(4) 0.50697(15) 0.0304(8) Uani d . . . 1.0 . .
H H79A 0.5243 -0.1734 0.4936 0.036 Uiso calc U . R 1.0 . .
H H79B 0.588 -0.0949 0.5419 0.036 Uiso calc U . R 1.0 . .
C C80 0.57004(19) -0.0203(4) 0.46255(15) 0.0301(8) Uani d . . . 1.0 . .
H H80A 0.5842 0.0716 0.473 0.036 Uiso calc U . R 1.0 . .
H H80B 0.5282 -0.0215 0.4256 0.036 Uiso calc U . R 1.0 . .
C C81 0.6398(2) -0.0947(4) 0.45858(16) 0.0355(8) Uani d . . . 1.0 . .
H H81A 0.6797 -0.0971 0.4964 0.043 Uiso calc U . R 1.0 . .
H H81B 0.6242 -0.1857 0.4474 0.043 Uiso calc U . R 1.0 . .
C C82 0.6752(2) -0.0373(4) 0.41711(16) 0.0342(8) Uani d . . . 1.0 . .
H H82A 0.6368 -0.0383 0.3786 0.041 Uiso calc U . R 1.0 . .
H H82B 0.6904 0.0542 0.4274 0.041 Uiso calc U . R 1.0 . .
C C83 0.7447(2) -0.1161(4) 0.41832(15) 0.0324(8) Uani d . . . 1.0 . .
H H83A 0.7823 -0.1179 0.4571 0.039 Uiso calc U . R 1.0 . .
H H83B 0.7292 -0.2068 0.4065 0.039 Uiso calc U . R 1.0 . .
C C84A 0.8484(2) -0.1049(4) 0.38484(16) 0.0327(8) Uani d . . . 1.0 . .
C C85A 0.8826(2) -0.0422(4) 0.34572(16) 0.0338(8) Uani d . . . 1.0 . .
C C86A 0.8416(2) 0.0363(4) 0.30068(16) 0.0368(9) Uani d . . . 1.0 . .
H H86A 0.7887 0.0538 0.294 0.044 Uiso calc U . R 1.0 . .
C C87A 0.8777(2) 0.0890(4) 0.26543(17) 0.0398(9) Uani d . . . 1.0 . .
H H87A 0.8493 0.1402 0.2339 0.048 Uiso calc U . R 1.0 . .
C C88A 0.9561(2) 0.0665(4) 0.27654(17) 0.0382(9) Uani d . . . 1.0 . .
C C89A 0.9971(2) -0.0090(4) 0.32185(17) 0.0401(9) Uani d . . . 1.0 . .
H H89A 1.0507 -0.0223 0.3297 0.048 Uiso calc U . R 1.0 . .
C C90A 0.9607(2) -0.0657(4) 0.35594(16) 0.0367(9) Uani d . . . 1.0 . .
H H90A 0.9888 -0.1205 0.3863 0.044 Uiso calc U . R 1.0 . .
N N3A 1.00004(18) 0.1179(4) 0.24370(14) 0.0418(8) Uani d . P D 0.8 F 1
N N4A 0.9609(3) 0.1773(7) 0.2001(2) 0.0386(12) Uani d . P D 0.8 F 1
C C91A 1.0055(4) 0.2259(5) 0.1676(3) 0.0388(12) Uani d . P D 0.8 F 1
C C92A 0.9668(3) 0.2753(5) 0.1159(2) 0.0543(17) Uani d . P D 0.8 F 1
H H92A 0.9122 0.2774 0.1035 0.065 Uiso calc U P R 0.8 F 1
C C93A 1.0038(3) 0.3224(6) 0.0805(2) 0.0586(19) Uani d . P D 0.8 F 1
H H93A 0.9755 0.3578 0.0446 0.07 Uiso calc U P R 0.8 F 1
C C94A 1.0843(4) 0.3168(8) 0.0989(3) 0.0479(17) Uani d U P D 0.8 F 1
C C95A 1.1257(5) 0.2682(10) 0.1539(3) 0.0417(16) Uani d . P D 0.8 F 1
H H95A 1.1803 0.2685 0.1674 0.05 Uiso calc U P R 0.8 F 1
C C96A 1.0864(5) 0.2214(10) 0.1872(4) 0.0424(13) Uani d U P D 0.8 F 1
H H96A 1.1135 0.1861 0.2233 0.051 Uiso calc U P R 0.8 F 1
O O10A 1.1288(2) 0.3519(5) 0.06705(15) 0.0524(11) Uani d . P D 0.8 F 1
C C97A 1.0888(4) 0.3816(9) 0.0079(2) 0.074(2) Uani d . P D 0.8 F 1
H H97A 1.0663 0.4702 0.0039 0.089 Uiso calc U P R 0.8 F 1
H H97B 1.0468 0.3182 -0.0086 0.089 Uiso calc U P R 0.8 F 1
C C98A 1.1491(5) 0.3732(10) -0.0225(3) 0.076(2) Uani d . P D 0.8 F 1
H H98A 1.1246 0.3999 -0.0623 0.091 Uiso calc U P R 0.8 F 1
H H98B 1.1914 0.4351 -0.0046 0.091 Uiso calc U P R 0.8 F 1
C C99A 1.1823(4) 0.2383(9) -0.0208(3) 0.076(2) Uani d . P D 0.8 F 1
H H99A 1.2107 0.2159 0.019 0.091 Uiso calc U P R 0.8 F 1
H H99B 1.2202 0.2406 -0.0408 0.091 Uiso calc U P R 0.8 F 1
C C9TA 1.1254(4) 0.1304(10) -0.0461(4) 0.091(2) Uani d . P D 0.8 F 1
H H9TA 1.1532 0.0515 -0.0499 0.136 Uiso calc U P R 0.8 F 1
H H9TB 1.0909 0.1573 -0.0834 0.136 Uiso calc U P R 0.8 F 1
H H9TC 1.0952 0.1124 -0.0215 0.136 Uiso calc U P R 0.8 F 1
N N3B 1.00004(18) 0.1179(4) 0.24370(14) 0.0418(8) Uani d . P D 0.2 F 2
N N4B 0.9625(16) 0.1389(14) 0.1953(8) 0.043(9) Uiso d . P D 0.2 F 2
C C91B 1.0087(18) 0.1917(17) 0.1639(11) 0.0388(12) Uani d . P D 0.2 F 2
C C92B 0.9697(16) 0.201(2) 0.1083(11) 0.068(6) Uiso d U P D 0.2 F 2
H H92B 0.9176 0.1734 0.0954 0.082 Uiso calc U P R 0.2 F 2
C C93B 0.9990(18) 0.247(3) 0.0697(14) 0.112(16) Uiso d . P D 0.2 F 2
H H93B 0.9673 0.2508 0.0312 0.135 Uiso calc U P R 0.2 F 2
C C94B 1.0730(18) 0.288(3) 0.0850(12) 0.069(14) Uiso d . P D 0.2 F 2
C C95B 1.117(2) 0.281(5) 0.1432(13) 0.0417(16) Uani d . P D 0.2 F 2
H H95B 1.169 0.3104 0.1557 0.05 Uiso calc U P R 0.2 F 2
C C96B 1.086(2) 0.233(4) 0.1823(15) 0.0424(13) Uani d . P D 0.2 F 2
H H96B 1.1161 0.2285 0.2211 0.051 Uiso calc U P R 0.2 F 2
O O10B 1.0917(14) 0.326(3) 0.0389(11) 0.094(6) Uiso d U P D 0.2 F 2
C C97B 1.144(3) 0.258(4) 0.0194(19) 0.147(18) Uiso d . P D 0.2 F 2
H H97C 1.1167 0.1925 -0.0092 0.177 Uiso calc U P R 0.2 F 2
H H97D 1.1828 0.2125 0.051 0.177 Uiso calc U P R 0.2 F 2
C C98B 1.184(2) 0.362(5) -0.0072(16) 0.113(19) Uiso d . P D 0.2 F 2
H H98C 1.2019 0.4329 0.0207 0.136 Uiso calc U P R 0.2 F 2
H H98D 1.2301 0.3205 -0.0111 0.136 Uiso calc U P R 0.2 F 2
C C99B 1.141(2) 0.424(5) -0.0627(17) 0.128(15) Uiso d . P D 0.2 F 2
H H99C 1.1085 0.3561 -0.0875 0.154 Uiso calc U P R 0.2 F 2
H H99D 1.1051 0.4895 -0.0561 0.154 Uiso calc U P R 0.2 F 2
C C9TB 1.186(2) 0.489(4) -0.0939(15) 0.102(11) Uiso d . P D 0.2 F 2
H H9T1 1.1504 0.525 -0.1292 0.154 Uiso calc U P R 0.2 F 2
H H9T2 1.2164 0.5591 -0.0708 0.154 Uiso calc U P R 0.2 F 2
H H9T3 1.2197 0.4251 -0.1024 0.154 Uiso calc U P R 0.2 F 2

loop_
_atom_site_aniso_label
_atom_site_aniso_U_11
_atom_site_aniso_U_22
_atom_site_aniso_U_33
_atom_site_aniso_U_12
_atom_site_aniso_U_13
_atom_site_aniso_U_23
O1 0.0330(13) 0.0385(15) 0.0330(13) 0.0066(11) 0.0160(11) 0.0034(11)
O2 0.0381(15) 0.0467(18) 0.0530(17) 0.0115(13) 0.0245(13) 0.0083(13)
O3 0.0495(16) 0.0404(16) 0.0371(14) -0.0011(13) 0.0239(13) -0.0040(12)
O4 0.0394(16) 0.069(2) 0.0538(18) 0.0038(15) 0.0061(14) -0.0267(17)
N1 0.0422(17) 0.0307(17) 0.0487(19) -0.0021(14) 0.0090(15) 0.0075(14)
N2 0.0454(19) 0.0346(19) 0.0367(18) -0.0027(15) 0.0085(15) 0.0077(14)
C1 0.0239(17) 0.041(2) 0.0295(18) 0.0070(15) 0.0092(15) 0.0030(16)
C2 0.0323(19) 0.038(2) 0.0297(18) 0.0091(16) 0.0097(15) 0.0037(15)
C3 0.0297(19) 0.034(2) 0.0281(18) 0.0044(15) 0.0129(15) 0.0015(14)
C4 0.0274(18) 0.039(2) 0.0299(18) 0.0021(15) 0.0100(15) -0.0015(15)
C5 0.0268(18) 0.036(2) 0.0228(16) 0.0040(15) 0.0064(14) -0.0046(14)
C6 0.0227(17) 0.040(2) 0.0285(18) 0.0036(15) 0.0063(14) -0.0006(15)
C7 0.0302(19) 0.031(2) 0.0301(18) 0.0064(15) 0.0073(15) 0.0028(15)
C8 0.0278(17) 0.0309(19) 0.0252(17) 0.0018(15) 0.0081(14) -0.0030(14)
C9 0.0272(17) 0.0283(19) 0.0250(16) 0.0041(14) 0.0072(14) -0.0027(14)
C10 0.0250(17) 0.0294(19) 0.0266(17) 0.0059(15) 0.0082(14) -0.0003(14)
C11 0.0247(17) 0.033(2) 0.0301(18) 0.0066(14) 0.0087(14) 0.0031(14)
C12 0.0278(17) 0.030(2) 0.0307(18) 0.0051(15) 0.0088(15) 0.0001(14)
C13 0.0315(19) 0.0271(19) 0.0297(18) 0.0030(15) 0.0121(15) -0.0016(14)
C14 0.0280(18) 0.0278(19) 0.0266(17) 0.0035(15) 0.0067(14) -0.0014(14)
C15 0.0292(18) 0.037(2) 0.0325(18) 0.0053(16) 0.0081(15) 0.0026(16)
C16 0.0326(19) 0.035(2) 0.0276(18) 0.0035(16) 0.0117(15) -0.0006(14)
C17 0.0312(18) 0.030(2) 0.0283(17) 0.0050(15) 0.0107(15) -0.0004(14)
C18 0.038(2) 0.031(2) 0.0348(19) 0.0006(16) 0.0163(16) -0.0065(15)
C19 0.037(2) 0.030(2) 0.041(2) 0.0019(16) 0.0190(17) -0.0016(15)
C20 0.0335(19) 0.034(2) 0.0302(18) 0.0033(16) 0.0148(15) -0.0016(15)
C21 0.0326(19) 0.034(2) 0.044(2) 0.0062(16) 0.0170(17) 0.0034(17)
C22 0.039(2) 0.037(2) 0.0337(19) 0.0063(17) 0.0176(17) 0.0032(16)
C23 0.053(3) 0.050(3) 0.044(2) 0.014(2) 0.027(2) 0.0090(19)
C24A 0.049(3) 0.062(3) 0.046(2) 0.007(2) 0.026(2) 0.008(2)
C25A 0.045(3) 0.078(4) 0.033(3) -0.011(3) 0.017(3) 0.003(3)
C26A 0.052(4) 0.137(8) 0.061(4) 0.004(4) 0.039(3) 0.004(4)
C27A 0.076(4) 0.095(6) 0.058(4) -0.016(4) 0.035(3) 0.020(4)
C24B 0.049(3) 0.062(3) 0.046(2) 0.007(2) 0.026(2) 0.008(2)
C28 0.0312(19) 0.046(3) 0.0317(19) 0.0079(17) 0.0108(16) 0.0029(16)
C29 0.039(2) 0.053(3) 0.050(2) 0.0064(19) 0.0241(19) 0.008(2)
C30 0.047(2) 0.053(3) 0.050(2) -0.014(2) 0.025(2) -0.009(2)
C31 0.050(2) 0.043(3) 0.051(2) 0.003(2) 0.021(2) 0.0028(19)
C32 0.058(3) 0.043(3) 0.049(2) 0.003(2) 0.031(2) 0.0038(19)
C33 0.052(2) 0.048(3) 0.040(2) 0.007(2) 0.0238(19) 0.0004(18)
C34 0.034(2) 0.039(2) 0.039(2) 0.0052(18) 0.0093(17) -0.0028(17)
C35 0.048(2) 0.027(2) 0.037(2) 0.0033(17) 0.0149(18) 0.0009(15)
C36 0.039(2) 0.030(2) 0.045(2) 0.0041(17) 0.0127(18) 0.0023(17)
C37 0.044(2) 0.032(2) 0.046(2) 0.0036(17) 0.0174(19) 0.0085(17)
C38 0.0423(19) 0.0311(19) 0.0437(19) 0.0005(16) 0.0212(16) 0.0102(15)
C39 0.051(2) 0.036(2) 0.035(2) -0.0043(18) 0.0155(18) -0.0026(16)
C40 0.042(2) 0.040(2) 0.040(2) -0.0062(18) 0.0180(18) -0.0017(17)
C41 0.048(2) 0.031(2) 0.041(2) 0.0033(17) 0.0254(19) 0.0105(16)
C42 0.055(2) 0.034(2) 0.033(2) 0.0029(19) 0.0157(19) 0.0077(16)
C43 0.042(2) 0.032(2) 0.045(2) 0.0033(17) 0.0165(18) 0.0096(17)
C44 0.053(2) 0.035(2) 0.040(2) 0.0033(18) 0.0256(19) 0.0098(17)
C45 0.045(2) 0.044(2) 0.040(2) -0.0016(19) 0.0173(18) -0.0009(18)
C46 0.041(2) 0.039(2) 0.043(2) 0.0019(17) 0.0209(19) 0.0054(17)
O5A 0.0603(18) 0.0515(19) 0.0473(16) 0.0127(15) 0.0326(15) 0.0059(14)
C47A 0.037(4) 0.033(4) 0.037(3) -0.005(3) 0.016(3) 0.002(3)
C48A 0.037(3) 0.046(4) 0.028(3) 0.000(3) 0.014(3) 0.000(3)
C49A 0.038(4) 0.048(4) 0.033(3) -0.001(3) 0.011(3) 0.000(3)
C50A 0.046(5) 0.059(5) 0.038(4) 0.003(4) 0.014(3) -0.004(3)
O5B 0.0603(18) 0.0515(19) 0.0473(16) 0.0127(15) 0.0326(15) 0.0059(14)
O6 0.0363(13) 0.0246(13) 0.0373(13) 0.0025(10) 0.0213(11) 0.0041(10)
O7 0.0407(14) 0.0262(16) 0.0602(17) 0.0036(11) 0.0312(13) 0.0062(12)
O8 0.0287(12) 0.0347(15) 0.0438(14) 0.0025(11) 0.0172(11) 0.0007(11)
O9 0.0365(15) 0.0508(19) 0.0598(18) 0.0111(13) 0.0237(13) 0.0188(15)
C51 0.0326(19) 0.044(2) 0.0298(18) -0.0140(17) 0.0131(16) -0.0077(16)
C52 0.040(2) 0.037(2) 0.0295(18) -0.0096(17) 0.0177(16) -0.0097(15)
C53 0.0326(18) 0.0257(19) 0.0332(18) 0.0031(15) 0.0183(16) 0.0020(14)
C54 0.0252(17) 0.032(2) 0.0367(19) -0.0008(14) 0.0133(15) -0.0018(15)
C55 0.0255(17) 0.0281(19) 0.0286(17) 0.0014(14) 0.0096(14) 0.0000(14)
C56 0.0236(17) 0.031(2) 0.0367(19) -0.0052(14) 0.0121(15) -0.0036(15)
C57 0.0267(18) 0.030(2) 0.0344(19) -0.0034(15) 0.0106(15) -0.0043(15)
C58 0.0224(16) 0.0284(19) 0.0272(17) -0.0011(14) 0.0088(14) -0.0006(13)
C59 0.0252(17) 0.031(2) 0.0271(17) -0.0046(14) 0.0095(14) 0.0012(14)
C60 0.0320(18) 0.0255(19) 0.0260(16) -0.0050(14) 0.0123(14) -0.0005(13)
C61 0.036(2) 0.048(3) 0.039(2) -0.0181(18) 0.0200(17) -0.0178(18)
C62 0.0291(19) 0.057(3) 0.039(2) -0.0169(18) 0.0154(17) -0.0102(18)
C63 0.0278(18) 0.037(2) 0.0332(19) -0.0033(15) 0.0150(15) -0.0012(15)
C64 0.0264(17) 0.032(2) 0.0306(18) 0.0001(15) 0.0115(15) 0.0018(14)
C65 0.035(2) 0.040(2) 0.042(2) -0.0034(17) 0.0194(17) -0.0092(17)
C66 0.041(2) 0.043(2) 0.045(2) 0.0026(18) 0.0239(19) -0.0023(18)
C67 0.0308(19) 0.045(2) 0.035(2) 0.0028(17) 0.0132(16) 0.0041(16)
C68 0.041(2) 0.041(2) 0.045(2) -0.0020(18) 0.0237(18) 0.0037(18)
C69 0.052(2) 0.031(2) 0.039(2) 0.0029(18) 0.0266(19) 0.0050(16)
C70 0.034(2) 0.054(3) 0.041(2) 0.0031(19) 0.0177(18) 0.0033(19)
C71 0.038(2) 0.075(4) 0.058(3) -0.013(2) 0.025(2) -0.009(2)
C72 0.037(2) 0.061(3) 0.047(2) 0.005(2) 0.0224(19) 0.003(2)
C73 0.063(3) 0.075(4) 0.081(3) 0.000(3) 0.050(3) -0.005(3)
C74A 0.039(2) 0.073(3) 0.043(2) 0.016(2) 0.0181(19) 0.007(2)
C75A 0.044(4) 0.066(5) 0.045(4) 0.009(4) 0.022(4) 0.002(3)
C76A 0.054(5) 0.069(6) 0.054(5) -0.003(4) 0.030(4) 0.001(4)
C77A 0.047(7) 0.093(5) 0.036(6) 0.023(5) 0.012(5) 0.005(4)
C74B 0.039(2) 0.073(3) 0.043(2) 0.016(2) 0.0181(19) 0.007(2)
C77B 0.047(7) 0.093(5) 0.036(6) 0.023(5) 0.012(5) 0.005(4)
C78 0.0306(18) 0.027(2) 0.0271(17) -0.0010(14) 0.0103(15) 0.0017(13)
C79 0.0317(18) 0.0255(19) 0.0361(19) 0.0030(15) 0.0143(16) 0.0009(15)
C80 0.0282(18) 0.029(2) 0.0341(19) -0.0036(15) 0.0121(16) -0.0064(14)
C81 0.0334(19) 0.034(2) 0.044(2) 0.0024(16) 0.0194(17) 0.0022(16)
C82 0.0344(19) 0.034(2) 0.038(2) 0.0013(16) 0.0169(17) 0.0008(16)
C83 0.0302(18) 0.031(2) 0.039(2) -0.0003(15) 0.0154(16) 0.0003(15)
C84A 0.0242(17) 0.033(2) 0.041(2) -0.0001(15) 0.0102(16) -0.0023(16)
C85A 0.0349(19) 0.029(2) 0.040(2) 0.0009(16) 0.0172(17) -0.0024(16)
C86A 0.0304(19) 0.034(2) 0.050(2) 0.0043(16) 0.0195(17) -0.0006(18)
C87A 0.040(2) 0.041(2) 0.042(2) 0.0026(18) 0.0184(18) 0.0047(18)
C88A 0.035(2) 0.038(2) 0.048(2) 0.0002(16) 0.0223(18) -0.0045(17)
C89A 0.033(2) 0.041(2) 0.052(2) 0.0049(17) 0.0223(19) 0.0018(18)
C90A 0.0325(19) 0.037(2) 0.044(2) 0.0054(16) 0.0167(17) 0.0053(17)
N3A 0.0371(18) 0.046(2) 0.048(2) 0.0056(15) 0.0213(16) 0.0037(16)
N4A 0.034(3) 0.048(3) 0.036(3) 0.004(3) 0.015(2) -0.001(2)
C91A 0.031(2) 0.049(4) 0.040(2) 0.001(3) 0.0160(19) 0.000(3)
C92A 0.026(3) 0.092(5) 0.041(3) -0.006(3) 0.006(2) 0.014(3)
C93A 0.033(3) 0.107(6) 0.029(3) -0.016(3) 0.002(2) 0.017(3)
C94A 0.040(3) 0.070(4) 0.036(3) -0.015(3) 0.016(3) -0.006(3)
C95A 0.032(3) 0.051(4) 0.039(4) 0.004(3) 0.009(3) 0.008(3)
C96A 0.040(2) 0.044(3) 0.045(3) 0.004(2) 0.017(2) 0.008(2)
O10A 0.0369(19) 0.092(3) 0.0274(18) -0.022(2) 0.0099(16) 0.0046(18)
C97A 0.056(4) 0.136(7) 0.026(3) -0.026(4) 0.010(3) 0.017(4)
C98A 0.049(4) 0.132(8) 0.049(4) -0.002(5) 0.020(4) 0.022(4)
C99A 0.063(4) 0.107(7) 0.067(4) 0.002(4) 0.034(4) -0.001(4)
C9TA 0.072(5) 0.106(7) 0.091(6) 0.002(5) 0.025(4) 0.013(5)
N3B 0.0371(18) 0.046(2) 0.048(2) 0.0056(15) 0.0213(16) 0.0037(16)
C91B 0.031(2) 0.049(4) 0.040(2) 0.001(3) 0.0160(19) 0.000(3)
C95B 0.032(3) 0.051(4) 0.039(4) 0.004(3) 0.009(3) 0.008(3)
C96B 0.040(2) 0.044(3) 0.045(3) 0.004(2) 0.017(2) 0.008(2)

loop_
_atom_type_symbol
_atom_type_description
_atom_type_scat_dispersion_real
_atom_type_scat_dispersion_imag
_atom_type_scat_source
C C 0.0181 0.0091 'International Tables Vol C Tables 4.2.6.8 and 6.1.1.4'
H H 0.0000 0.0000 'International Tables Vol C Tables 4.2.6.8 and 6.1.1.4'
N N 0.0311 0.0180 'International Tables Vol C Tables 4.2.6.8 and 6.1.1.4'
O O 0.0492 0.0322 'International Tables Vol C Tables 4.2.6.8 and 6.1.1.4'

loop_
_geom_angle_atom_site_label_1
_geom_angle_atom_site_label_2
_geom_angle_atom_site_label_3
_geom_angle
C28 O1 C3 116.0(3)
C34 O3 C33 113.9(3)
N2 N1 C38 112.6(3)
N1 N2 C41 112.1(3)
C2 C1 C10 113.8(3)
C2 C1 H1A 108.8
C10 C1 H1A 108.8
C2 C1 H1B 108.8
C10 C1 H1B 108.8
H1A C1 H1B 107.7
C3 C2 C1 109.8(3)
C3 C2 H2A 109.7
C1 C2 H2A 109.7
C3 C2 H2B 109.7
C1 C2 H2B 109.7
H2A C2 H2B 108.2
O1 C3 C2 107.1(3)
O1 C3 C4 110.3(3)
C2 C3 C4 110.9(3)
O1 C3 H3 109.5
C2 C3 H3 109.5
C4 C3 H3 109.5
C5 C4 C3 111.3(3)
C5 C4 H4A 109.4
C3 C4 H4A 109.4
C5 C4 H4B 109.4
C3 C4 H4B 109.4
H4A C4 H4B 108.0
C6 C5 C4 121.1(3)
C6 C5 C10 122.7(3)
C4 C5 C10 116.2(3)
C5 C6 C7 124.6(3)
C5 C6 H6 117.7
C7 C6 H6 117.7
C6 C7 C8 112.9(3)
C6 C7 H7A 109.0
C8 C7 H7A 109.0
C6 C7 H7B 109.0
C8 C7 H7B 109.0
H7A C7 H7B 107.8
C14 C8 C7 111.1(3)
C14 C8 C9 110.2(3)
C7 C8 C9 109.0(3)
C14 C8 H8 108.8
C7 C8 H8 108.8
C9 C8 H8 108.8
C11 C9 C8 111.6(3)
C11 C9 C10 112.6(3)
C8 C9 C10 112.0(3)
C11 C9 H9 106.7
C8 C9 H9 106.7
C10 C9 H9 106.7
C5 C10 C19 108.7(3)
C5 C10 C1 107.5(3)
C19 C10 C1 109.3(3)
C5 C10 C9 110.3(3)
C19 C10 C9 112.0(3)
C1 C10 C9 108.9(3)
C12 C11 C9 113.9(3)
C12 C11 H11A 108.8
C9 C11 H11A 108.8
C12 C11 H11B 108.8
C9 C11 H11B 108.8
H11A C11 H11B 107.7
C11 C12 C13 111.6(3)
C11 C12 H12A 109.3
C13 C12 H12A 109.3
C11 C12 H12B 109.3
C13 C12 H12B 109.3
H12A C12 H12B 108.0
C12 C13 C18 110.7(3)
C12 C13 C17 117.4(3)
C18 C13 C17 110.1(3)
C12 C13 C14 105.9(3)
C18 C13 C14 111.9(3)
C17 C13 C14 100.3(3)
C8 C14 C15 118.4(3)
C8 C14 C13 114.8(3)
C15 C14 C13 104.0(3)
C8 C14 H14 106.3
C15 C14 H14 106.3
C13 C14 H14 106.3
C14 C15 C16 104.3(3)
C14 C15 H15A 110.9
C16 C15 H15A 110.9
C14 C15 H15B 110.9
C16 C15 H15B 110.9
H15A C15 H15B 108.9
C15 C16 C17 106.5(3)
C15 C16 H16A 110.4
C17 C16 H16A 110.4
C15 C16 H16B 110.4
C17 C16 H16B 110.4
H16A C16 H16B 108.6
C20 C17 C13 119.0(3)
C20 C17 C16 112.1(3)
C13 C17 C16 103.7(3)
C20 C17 H17 107.1
C13 C17 H17 107.1
C16 C17 H17 107.1
C13 C18 H18A 109.5
C13 C18 H18B 109.5
H18A C18 H18B 109.5
C13 C18 H18C 109.5
H18A C18 H18C 109.5
H18B C18 H18C 109.5
C10 C19 H19A 109.5
C10 C19 H19B 109.5
H19A C19 H19B 109.5
C10 C19 H19C 109.5
H19A C19 H19C 109.5
H19B C19 H19C 109.5
C21 C20 C22 110.0(3)
C21 C20 C17 113.4(3)
C22 C20 C17 110.5(3)
C21 C20 H20 107.6
C22 C20 H20 107.6
C17 C20 H20 107.6
C20 C21 H21A 109.5
C20 C21 H21B 109.5
H21A C21 H21B 109.5
C20 C21 H21C 109.5
H21A C21 H21C 109.5
H21B C21 H21C 109.5
C23 C22 C20 114.4(3)
C23 C22 H22A 108.7
C20 C22 H22A 108.7
C23 C22 H22B 108.7
C20 C22 H22B 108.7
H22A C22 H22B 107.6
C24A C23 C22 112.8(4)
C24A C23 H23A 109.0
C22 C23 H23A 109.0
C24A C23 H23B 109.0
C22 C23 H23B 109.0
H23A C23 H23B 107.8
C23 C24A C25A 113.8(4)
C23 C24A H24A 108.8
C25A C24A H24A 108.8
C23 C24A H24B 108.8
C25A C24A H24B 108.8
H24A C24A H24B 107.7
C26A C25A C27A 112.1(5)
C26A C25A C24A 109.9(4)
C27A C25A C24A 109.1(5)
C26A C25A H25A 108.6
C27A C25A H25A 108.6
C24A C25A H25A 108.6
C25A C26A H26A 109.5
C25A C26A H26B 109.5
H26A C26A H26B 109.5
C25A C26A H26C 109.5
H26A C26A H26C 109.5
H26B C26A H26C 109.5
C25A C27A H27A 109.5
C25A C27A H27B 109.5
H27A C27A H27B 109.5
C25A C27A H27C 109.5
H27A C27A H27C 109.5
H27B C27A H27C 109.5
C26B C25B C27B 111.(2)
C26B C25B H25B 109.4
C27B C25B H25B 109.4
C25B C26B H26D 109.5
C25B C26B H26E 109.5
H26D C26B H26E 109.5
C25B C26B H26F 109.5
H26D C26B H26F 109.5
H26E C26B H26F 109.5
C25B C27B H27D 109.5
C25B C27B H27E 109.5
H27D C27B H27E 109.5
C25B C27B H27F 109.5
H27D C27B H27F 109.5
H27E C27B H27F 109.5
O2 C28 O1 122.6(4)
O2 C28 C29 123.9(3)
O1 C28 C29 113.5(3)
C28 C29 C30 112.8(4)
C28 C29 H29A 109.0
C30 C29 H29A 109.0
C28 C29 H29B 109.0
C30 C29 H29B 109.0
H29A C29 H29B 107.8
C31 C30 C29 114.4(4)
C31 C30 H30A 108.7
C29 C30 H30A 108.7
C31 C30 H30B 108.7
C29 C30 H30B 108.7
H30A C30 H30B 107.6
C30 C31 C32 112.2(4)
C30 C31 H31A 109.2
C32 C31 H31A 109.2
C30 C31 H31B 109.2
C32 C31 H31B 109.2
H31A C31 H31B 107.9
C33 C32 C31 108.5(4)
C33 C32 H32A 110.0
C31 C32 H32A 110.0
C33 C32 H32B 110.0
C31 C32 H32B 110.0
H32A C32 H32B 108.4
O3 C33 C32 110.1(4)
O3 C33 H33A 109.6
C32 C33 H33A 109.6
O3 C33 H33B 109.6
C32 C33 H33B 109.6
H33A C33 H33B 108.2
O4 C34 O3 122.9(4)
O4 C34 C35 122.9(4)
O3 C34 C35 114.1(3)
C40 C35 C36 119.7(4)
C40 C35 C34 123.6(4)
C36 C35 C34 116.7(3)
C37 C36 C35 120.7(4)
C37 C36 H36 119.6
C35 C36 H36 119.6
C38 C37 C36 119.8(4)
C38 C37 H37 120.1
C36 C37 H37 120.1
C37 C38 C39 120.5(4)
C37 C38 N1 115.1(3)
C39 C38 N1 124.5(4)
C40 C39 C38 119.8(4)
C40 C39 H39 120.1
C38 C39 H39 120.1
C39 C40 C35 119.5(4)
C39 C40 H40 120.2
C35 C40 H40 120.2
C46 C41 C42 119.0(4)
C46 C41 N2 115.2(3)
C42 C41 N2 125.8(4)
C43 C42 C41 120.9(4)
C43 C42 H42 119.6
C41 C42 H42 119.6
C44 C43 C42 119.4(4)
C44 C43 H43 120.3
C42 C43 H43 120.3
O5A C44 C43 125.0(4)
O5A C44 C45 115.7(4)
C43 C44 C45 119.3(4)
C46 C45 C44 121.0(4)
C46 C45 H45 119.5
C44 C45 H45 119.5
C45 C46 C41 120.5(4)
C45 C46 H46 119.8
C41 C46 H46 119.8
C44 O5A C47A 124.1(4)
O5A C47A C48A 109.4(5)
O5A C47A H47A 109.8
C48A C47A H47A 109.8
O5A C47A H47B 109.8
C48A C47A H47B 109.8
H47A C47A H47B 108.2
C47A C48A C49A 112.8(5)
C47A C48A H48A 109.0
C49A C48A H48A 109.0
C47A C48A H48B 109.0
C49A C48A H48B 109.0
H48A C48A H48B 107.8
C48A C49A C50A 111.6(5)
C48A C49A H49A 109.3
C50A C49A H49A 109.3
C48A C49A H49B 109.3
C50A C49A H49B 109.3
H49A C49A H49B 108.0
C49A C50A H50A 109.5
C49A C50A H50B 109.5
H50A C50A H50B 109.5
C49A C50A H50C 109.5
H50A C50A H50C 109.5
H50B C50A H50C 109.5
C48B C47B H47C 110.8
C48B C47B H47D 110.9
H47C C47B H47D 108.9
C49B C48B C47B 114.2(12)
C49B C48B H48C 108.7
C47B C48B H48C 108.7
C49B C48B H48D 108.7
C47B C48B H48D 108.7
H48C C48B H48D 107.6
C48B C49B C50B 112.2(12)
C48B C49B H49C 109.2
C50B C49B H49C 109.2
C48B C49B H49D 109.2
C50B C49B H49D 109.2
H49C C49B H49D 107.9
C49B C50B H50D 109.5
C49B C50B H50E 109.5
H50D C50B H50E 109.5
C49B C50B H50F 109.5
H50D C50B H50F 109.5
H50E C50B H50F 109.5
C78 O6 C53 117.4(3)
C84A O8 C83 114.4(3)
C52 C51 C60 114.5(3)
C52 C51 H51A 108.6
C60 C51 H51A 108.6
C52 C51 H51B 108.6
C60 C51 H51B 108.6
H51A C51 H51B 107.6
C53 C52 C51 109.7(3)
C53 C52 H52A 109.7
C51 C52 H52A 109.7
C53 C52 H52B 109.7
C51 C52 H52B 109.7
H52A C52 H52B 108.2
O6 C53 C54 109.0(3)
O6 C53 C52 106.7(3)
C54 C53 C52 110.6(3)
O6 C53 H53 110.1
C54 C53 H53 110.1
C52 C53 H53 110.1
C53 C54 C55 112.1(3)
C53 C54 H54A 109.2
C55 C54 H54A 109.2
C53 C54 H54B 109.2
C55 C54 H54B 109.2
H54A C54 H54B 107.9
C56 C55 C54 120.3(3)
C56 C55 C60 122.8(3)
C54 C55 C60 117.0(3)
C55 C56 C57 125.4(3)
C55 C56 H56 117.3
C57 C56 H56 117.3
C56 C57 C58 112.6(3)
C56 C57 H57A 109.1
C58 C57 H57A 109.1
C56 C57 H57B 109.1
C58 C57 H57B 109.1
H57A C57 H57B 107.8
C64 C58 C57 109.8(3)
C64 C58 C59 109.9(3)
C57 C58 C59 110.1(3)
C64 C58 H58 109.0
C57 C58 H58 109.0
C59 C58 H58 109.0
C58 C59 C61 111.6(3)
C58 C59 C60 112.4(3)
C61 C59 C60 114.0(3)
C58 C59 H59 106.1
C61 C59 H59 106.1
C60 C59 H59 106.1
C55 C60 C51 108.2(3)
C55 C60 C69 108.7(3)
C51 C60 C69 109.3(3)
C55 C60 C59 110.1(3)
C51 C60 C59 108.6(3)
C69 C60 C59 111.9(3)
C62 C61 C59 113.9(3)
C62 C61 H61A 108.8
C59 C61 H61A 108.8
C62 C61 H61B 108.8
C59 C61 H61B 108.8
H61A C61 H61B 107.7
C63 C62 C61 111.6(3)
C63 C62 H62A 109.3
C61 C62 H62A 109.3
C63 C62 H62B 109.3
C61 C62 H62B 109.3
H62A C62 H62B 108.0
C68 C63 C62 111.5(3)
C68 C63 C64 112.1(3)
C62 C63 C64 106.1(3)
C68 C63 C67 110.0(3)
C62 C63 C67 117.1(3)
C64 C63 C67 99.2(3)
C58 C64 C65 118.4(3)
C58 C64 C63 115.9(3)
C65 C64 C63 104.5(3)
C58 C64 H64 105.7
C65 C64 H64 105.7
C63 C64 H64 105.7
C64 C65 C66 103.4(3)
C64 C65 H65A 111.1
C66 C65 H65A 111.1
C64 C65 H65B 111.1
C66 C65 H65B 111.1
H65A C65 H65B 109.1
C67 C66 C65 107.1(3)
C67 C66 H66A 110.3
C65 C66 H66A 110.3
C67 C66 H66B 110.3
C65 C66 H66B 110.3
H66A C66 H66B 108.5
C66 C67 C70 111.9(3)
C66 C67 C63 103.9(3)
C70 C67 C63 119.8(3)
C66 C67 H67 106.9
C70 C67 H67 106.9
C63 C67 H67 106.9
C63 C68 H68A 109.5
C63 C68 H68B 109.5
H68A C68 H68B 109.5
C63 C68 H68C 109.5
H68A C68 H68C 109.5
H68B C68 H68C 109.5
C60 C69 H69A 109.5
C60 C69 H69B 109.5
H69A C69 H69B 109.5
C60 C69 H69C 109.5
H69A C69 H69C 109.5
H69B C69 H69C 109.5
C71 C70 C72 110.9(3)
C71 C70 C67 112.7(3)
C72 C70 C67 109.3(4)
C71 C70 H70 107.9
C72 C70 H70 107.9
C67 C70 H70 107.9
C70 C71 H71A 109.5
C70 C71 H71B 109.5
H71A C71 H71B 109.5
C70 C71 H71C 109.5
H71A C71 H71C 109.5
H71B C71 H71C 109.5
C73 C72 C70 115.4(4)
C73 C72 H72A 108.4
C70 C72 H72A 108.4
C73 C72 H72B 108.4
C70 C72 H72B 108.4
H72A C72 H72B 107.5
C74A C73 C72 111.5(5)
C74A C73 H73A 109.3
C72 C73 H73A 109.3
C74A C73 H73B 109.3
C72 C73 H73B 109.3
H73A C73 H73B 108.0
C73 C74A C75A 116.3(5)
C73 C74A H74A 108.2
C75A C74A H74A 108.2
C73 C74A H74B 108.2
C75A C74A H74B 108.2
H74A C74A H74B 107.4
C76A C75A C77A 112.5(7)
C76A C75A C74A 110.5(6)
C77A C75A C74A 110.4(8)
C76A C75A H75A 107.8
C77A C75A H75A 107.8
C74A C75A H75A 107.8
C75A C76A H76A 109.5
C75A C76A H76B 109.5
H76A C76A H76B 109.5
C75A C76A H76C 109.5
H76A C76A H76C 109.5
H76B C76A H76C 109.5
C75A C77A H77A 109.5
C75A C77A H77B 109.5
H77A C77A H77B 109.5
C75A C77A H77C 109.5
H77A C77A H77C 109.5
H77B C77A H77C 109.5
C77B C75B C76B 107.2(16)
C77B C75B H75B 110.2
C76B C75B H75B 110.2
C75B C76B H76D 109.5
C75B C76B H76E 109.5
H76D C76B H76E 109.5
C75B C76B H76F 109.5
H76D C76B H76F 109.5
H76E C76B H76F 109.5
C75B C77B H77D 109.5
C75B C77B H77E 109.5
H77D C77B H77E 109.5
C75B C77B H77F 109.5
H77D C77B H77F 109.5
H77E C77B H77F 109.5
O7 C78 O6 124.0(3)
O7 C78 C79 125.7(3)
O6 C78 C79 110.3(3)
C78 C79 C80 115.8(3)
C78 C79 H79A 108.3
C80 C79 H79A 108.3
C78 C79 H79B 108.3
C80 C79 H79B 108.3
H79A C79 H79B 107.4
C79 C80 C81 108.8(3)
C79 C80 H80A 109.9
C81 C80 H80A 109.9
C79 C80 H80B 109.9
C81 C80 H80B 109.9
H80A C80 H80B 108.3
C82 C81 C80 114.6(3)
C82 C81 H81A 108.6
C80 C81 H81A 108.6
C82 C81 H81B 108.6
C80 C81 H81B 108.6
H81A C81 H81B 107.6
C83 C82 C81 109.6(3)
C83 C82 H82A 109.7
C81 C82 H82A 109.7
C83 C82 H82B 109.7
C81 C82 H82B 109.7
H82A C82 H82B 108.2
O8 C83 C82 108.9(3)
O8 C83 H83A 109.9
C82 C83 H83A 109.9
O8 C83 H83B 109.9
C82 C83 H83B 109.9
H83A C83 H83B 108.3
O9 C84A O8 123.0(3)
O9 C84A C85A 123.8(3)
O8 C84A C85A 113.2(3)
C86A C85A C90A 119.7(3)
C86A C85A C84A 123.8(3)
C90A C85A C84A 116.5(3)
C87A C86A C85A 120.1(3)
C87A C86A H86A 120.0
C85A C86A H86A 120.0
C86A C87A C88A 119.7(4)
C86A C87A H87A 120.2
C88A C87A H87A 120.2
C89A C88A C87A 120.2(4)
C89A C88A N3A 115.0(3)
C87A C88A N3A 124.7(4)
C88A C89A C90A 120.3(4)
C88A C89A H89A 119.9
C90A C89A H89A 119.9
C89A C90A C85A 120.0(4)
C89A C90A H90A 120.0
C85A C90A H90A 120.0
N4A N3A C88A 114.4(4)
N3A N4A C91A 113.5(5)
C92A C91A C96A 120.3(6)
C92A C91A N4A 117.5(6)
C96A C91A N4A 122.2(6)
C91A C92A C93A 122.4(5)
C91A C92A H92A 118.8
C93A C92A H92A 118.8
C92A C93A C94A 118.1(5)
C92A C93A H93A 120.9
C94A C93A H93A 120.9
O10A C94A C93A 124.8(6)
O10A C94A C95A 115.3(6)
C93A C94A C95A 119.8(5)
C96A C95A C94A 119.8(6)
C96A C95A H95A 120.1
C94A C95A H95A 120.1
C95A C96A C91A 119.5(7)
C95A C96A H96A 120.3
C91A C96A H96A 120.3
C94A O10A C97A 117.1(5)
O10A C97A C98A 107.0(5)
O10A C97A H97A 110.3
C98A C97A H97A 110.3
O10A C97A H97B 110.3
C98A C97A H97B 110.3
H97A C97A H97B 108.6
C99A C98A C97A 112.9(7)
C99A C98A H98A 109.0
C97A C98A H98A 109.0
C99A C98A H98B 109.0
C97A C98A H98B 109.0
H98A C98A H98B 107.8
C98A C99A C9TA 116.2(7)
C98A C99A H99A 108.2
C9TA C99A H99A 108.2
C98A C99A H99B 108.2
C9TA C99A H99B 108.2
H99A C99A H99B 107.4
C99A C9TA H9TA 109.5
C99A C9TA H9TB 109.5
H9TA C9TA H9TB 109.5
C99A C9TA H9TC 109.5
H9TA C9TA H9TC 109.5
H9TB C9TA H9TC 109.5
C92B C91B C96B 117.(2)
C92B C91B N4B 113.(2)
C96B C91B N4B 131.(2)
C91B C92B C93B 125.(3)
C91B C92B H92B 117.5
C93B C92B H92B 117.5
C92B C93B C94B 121.(3)
C92B C93B H93B 119.5
C94B C93B H93B 119.6
C93B C94B O10B 111.(2)
C93B C94B C95B 117.(2)
O10B C94B C95B 132.(3)
C96B C95B C94B 121.(3)
C96B C95B H95B 119.4
C94B C95B H95B 119.4
C95B C96B C91B 119.(3)
C95B C96B H96B 120.3
C91B C96B H96B 120.3
C94B O10B C97B 123.(3)
O10B C97B C98B 107.(3)
O10B C97B H97C 110.4
C98B C97B H97C 110.4
O10B C97B H97D 110.4
C98B C97B H97D 110.4
H97C C97B H97D 108.6
C99B C98B C97B 121.(3)
C99B C98B H98C 107.2
C97B C98B H98C 107.2
C99B C98B H98D 107.2
C97B C98B H98D 107.2
H98C C98B H98D 106.8
C9TB C99B C98B 118.(3)
C9TB C99B H99C 107.8
C98B C99B H99C 107.8
C9TB C99B H99D 107.8
C98B C99B H99D 107.8
H99C C99B H99D 107.1
C99B C9TB H9T1 109.5
C99B C9TB H9T2 109.5
H9T1 C9TB H9T2 109.5
C99B C9TB H9T3 109.5
H9T1 C9TB H9T3 109.5
H9T2 C9TB H9T3 109.5

loop_
_geom_bond_atom_site_label_1
_geom_bond_atom_site_label_2
_geom_bond_distance
O1 C28 1.346(4)
O1 C3 1.467(4)
O2 C28 1.208(5)
O3 C34 1.342(5)
O3 C33 1.455(5)
O4 C34 1.208(5)
N1 N2 1.226(5)
N1 C38 1.454(5)
N2 C41 1.457(5)
C1 C2 1.524(5)
C1 C10 1.553(5)
C1 H1A 0.99
C1 H1B 0.99
C2 C3 1.508(5)
C2 H2A 0.99
C2 H2B 0.99
C3 C4 1.519(5)
C3 H3 1.0
C4 C5 1.511(5)
C4 H4A 0.99
C4 H4B 0.99
C5 C6 1.331(5)
C5 C10 1.534(5)
C6 C7 1.508(5)
C6 H6 0.95
C7 C8 1.528(5)
C7 H7A 0.99
C7 H7B 0.99
C8 C14 1.521(5)
C8 C9 1.543(5)
C8 H8 1.0
C9 C11 1.541(5)
C9 C10 1.555(5)
C9 H9 1.0
C10 C19 1.537(5)
C11 C12 1.523(5)
C11 H11A 0.99
C11 H11B 0.99
C12 C13 1.532(5)
C12 H12A 0.99
C12 H12B 0.99
C13 C18 1.543(5)
C13 C17 1.545(5)
C13 C14 1.549(5)
C14 C15 1.523(5)
C14 H14 1.0
C15 C16 1.545(5)
C15 H15A 0.99
C15 H15B 0.99
C16 C17 1.561(5)
C16 H16A 0.99
C16 H16B 0.99
C17 C20 1.543(5)
C17 H17 1.0
C18 H18A 0.98
C18 H18B 0.98
C18 H18C 0.98
C19 H19A 0.98
C19 H19B 0.98
C19 H19C 0.98
C20 C21 1.527(5)
C20 C22 1.537(5)
C20 H20 1.0
C21 H21A 0.98
C21 H21B 0.98
C21 H21C 0.98
C22 C23 1.522(5)
C22 H22A 0.99
C22 H22B 0.99
C23 C24A 1.516(6)
C23 H23A 0.99
C23 H23B 0.99
C24A C25A 1.546(6)
C24A H24A 0.99
C24A H24B 0.99
C25A C26A 1.508(9)
C25A C27A 1.538(9)
C25A H25A 1.0
C26A H26A 0.98
C26A H26B 0.98
C26A H26C 0.98
C27A H27A 0.98
C27A H27B 0.98
C27A H27C 0.98
C25B C26B 1.50(2)
C25B C27B 1.56(3)
C25B H25B 1.0
C26B H26D 0.98
C26B H26E 0.98
C26B H26F 0.98
C27B H27D 0.98
C27B H27E 0.98
C27B H27F 0.98
C28 C29 1.488(6)
C29 C30 1.530(6)
C29 H29A 0.99
C29 H29B 0.99
C30 C31 1.510(6)
C30 H30A 0.99
C30 H30B 0.99
C31 C32 1.538(6)
C31 H31A 0.99
C31 H31B 0.99
C32 C33 1.476(6)
C32 H32A 0.99
C32 H32B 0.99
C33 H33A 0.99
C33 H33B 0.99
C34 C35 1.482(5)
C35 C40 1.389(6)
C35 C36 1.393(6)
C36 C37 1.374(6)
C36 H36 0.95
C37 C38 1.372(6)
C37 H37 0.95
C38 C39 1.398(6)
C39 C40 1.388(6)
C39 H39 0.95
C40 H40 0.95
C41 C46 1.381(6)
C41 C42 1.390(6)
C42 C43 1.389(6)
C42 H42 0.95
C43 C44 1.386(6)
C43 H43 0.95
C44 O5A 1.366(5)
C44 C45 1.390(6)
C45 C46 1.367(5)
C45 H45 0.95
C46 H46 0.95
O5A C47A 1.379(7)
C47A C48A 1.503(9)
C47A H47A 0.99
C47A H47B 0.99
C48A C49A 1.509(8)
C48A H48A 0.99
C48A H48B 0.99
C49A C50A 1.531(9)
C49A H49A 0.99
C49A H49B 0.99
C50A H50A 0.98
C50A H50B 0.98
C50A H50C 0.98
C47B C48B 1.521(16)
C47B H47C 0.99
C47B H47D 0.99
C48B C49B 1.506(16)
C48B H48C 0.99
C48B H48D 0.99
C49B C50B 1.532(17)
C49B H49C 0.99
C49B H49D 0.99
C50B H50D 0.98
C50B H50E 0.98
C50B H50F 0.98
O6 C78 1.345(4)
O6 C53 1.460(4)
O7 C78 1.197(4)
O8 C84A 1.337(4)
O8 C83 1.446(4)
O9 C84A 1.211(5)
C51 C52 1.533(5)
C51 C60 1.542(5)
C51 H51A 0.99
C51 H51B 0.99
C52 C53 1.510(5)
C52 H52A 0.99
C52 H52B 0.99
C53 C54 1.505(5)
C53 H53 1.0
C54 C55 1.510(5)
C54 H54A 0.99
C54 H54B 0.99
C55 C56 1.328(5)
C55 C60 1.524(5)
C56 C57 1.496(5)
C56 H56 0.95
C57 C58 1.531(5)
C57 H57A 0.99
C57 H57B 0.99
C58 C64 1.520(5)
C58 C59 1.533(5)
C58 H58 1.0
C59 C61 1.538(5)
C59 C60 1.551(5)
C59 H59 1.0
C60 C69 1.549(5)
C61 C62 1.537(5)
C61 H61A 0.99
C61 H61B 0.99
C62 C63 1.531(5)
C62 H62A 0.99
C62 H62B 0.99
C63 C68 1.528(5)
C63 C64 1.541(5)
C63 C67 1.558(5)
C64 C65 1.528(5)
C64 H64 1.0
C65 C66 1.543(5)
C65 H65A 0.99
C65 H65B 0.99
C66 C67 1.541(6)
C66 H66A 0.99
C66 H66B 0.99
C67 C70 1.541(5)
C67 H67 1.0
C68 H68A 0.98
C68 H68B 0.98
C68 H68C 0.98
C69 H69A 0.98
C69 H69B 0.98
C69 H69C 0.98
C70 C71 1.535(6)
C70 C72 1.541(6)
C70 H70 1.0
C71 H71A 0.98
C71 H71B 0.98
C71 H71C 0.98
C72 C73 1.529(6)
C72 H72A 0.99
C72 H72B 0.99
C73 C74A 1.517(7)
C73 H73A 0.99
C73 H73B 0.99
C74A C75A 1.532(7)
C74A H74A 0.99
C74A H74B 0.99
C75A C76A 1.516(10)
C75A C77A 1.522(11)
C75A H75A 1.0
C76A H76A 0.98
C76A H76B 0.98
C76A H76C 0.98
C77A H77A 0.98
C77A H77B 0.98
C77A H77C 0.98
C75B C77B 1.53(2)
C75B C76B 1.54(2)
C75B H75B 1.0
C76B H76D 0.98
C76B H76E 0.98
C76B H76F 0.98
C77B H77D 0.98
C77B H77E 0.98
C77B H77F 0.98
C78 C79 1.497(5)
C79 C80 1.521(5)
C79 H79A 0.99
C79 H79B 0.99
C80 C81 1.528(5)
C80 H80A 0.99
C80 H80B 0.99
C81 C82 1.523(5)
C81 H81A 0.99
C81 H81B 0.99
C82 C83 1.508(5)
C82 H82A 0.99
C82 H82B 0.99
C83 H83A 0.99
C83 H83B 0.99
C84A C85A 1.483(5)
C85A C86A 1.390(5)
C85A C90A 1.397(5)
C86A C87A 1.387(5)
C86A H86A 0.95
C87A C88A 1.397(5)
C87A H87A 0.95
C88A C89A 1.377(6)
C88A N3A 1.439(5)
C89A C90A 1.384(5)
C89A H89A 0.95
C90A H90A 0.95
N3A N4A 1.251(6)
N4A C91A 1.432(7)
C91A C92A 1.355(8)
C91A C96A 1.406(8)
C92A C93A 1.380(7)
C92A H92A 0.95
C93A C94A 1.400(8)
C93A H93A 0.95
C94A O10A 1.374(6)
C94A C95A 1.429(8)
C95A C96A 1.365(8)
C95A H95A 0.95
C96A H96A 0.95
O10A C97A 1.456(6)
C97A C98A 1.550(9)
C97A H97A 0.99
C97A H97B 0.99
C98A C99A 1.509(13)
C98A H98A 0.99
C98A H98B 0.99
C99A C9TA 1.512(11)
C99A H99A 0.99
C99A H99B 0.99
C9TA H9TA 0.98
C9TA H9TB 0.98
C9TA H9TC 0.98
N4B C91B 1.45(2)
C91B C92B 1.35(2)
C91B C96B 1.41(2)
C92B C93B 1.35(2)
C92B H92B 0.95
C93B C94B 1.36(2)
C93B H93B 0.95
C94B O10B 1.37(2)
C94B C95B 1.42(2)
C95B C96B 1.39(2)
C95B H95B 0.95
C96B H96B 0.95
O10B C97B 1.41(3)
C97B C98B 1.57(3)
C97B H97C 0.99
C97B H97D 0.99
C98B C99B 1.50(3)
C98B H98C 0.99
C98B H98D 0.99
C99B C9TB 1.48(3)
C99B H99C 0.99
C99B H99D 0.99
C9TB H9T1 0.98
C9TB H9T2 0.98
C9TB H9T3 0.98

loop_
_geom_torsion_atom_site_label_1
_geom_torsion_atom_site_label_2
_geom_torsion_atom_site_label_3
_geom_torsion_atom_site_label_4
_geom_torsion
C38 N1 N2 C41 177.2(3)
C10 C1 C2 C3 -58.6(4)
C28 O1 C3 C2 159.8(3)
C28 O1 C3 C4 -79.5(4)
C1 C2 C3 O1 178.7(3)
C1 C2 C3 C4 58.4(4)
O1 C3 C4 C5 -173.5(3)
C2 C3 C4 C5 -55.1(4)
C3 C4 C5 C6 -128.5(4)
C3 C4 C5 C10 52.3(4)
C4 C5 C6 C7 -175.8(3)
C10 C5 C6 C7 3.2(6)
C5 C6 C7 C8 13.2(5)
C6 C7 C8 C14 -166.0(3)
C6 C7 C8 C9 -44.3(4)
C14 C8 C9 C11 -48.3(4)
C7 C8 C9 C11 -170.5(3)
C14 C8 C9 C10 -175.5(3)
C7 C8 C9 C10 62.2(4)
C6 C5 C10 C19 -110.1(4)
C4 C5 C10 C19 69.0(4)
C6 C5 C10 C1 131.7(4)
C4 C5 C10 C1 -49.2(4)
C6 C5 C10 C9 13.1(5)
C4 C5 C10 C9 -167.8(3)
C2 C1 C10 C5 52.0(4)
C2 C1 C10 C19 -65.8(4)
C2 C1 C10 C9 171.5(3)
C11 C9 C10 C5 -172.4(3)
C8 C9 C10 C5 -45.6(4)
C11 C9 C10 C19 -51.1(4)
C8 C9 C10 C19 75.7(3)
C11 C9 C10 C1 69.9(3)
C8 C9 C10 C1 -163.3(3)
C8 C9 C11 C12 49.8(4)
C10 C9 C11 C12 176.8(3)
C9 C11 C12 C13 -56.2(4)
C11 C12 C13 C18 -63.5(4)
C11 C12 C13 C17 168.9(3)
C11 C12 C13 C14 58.0(4)
C7 C8 C14 C15 -59.1(4)
C9 C8 C14 C15 179.9(3)
C7 C8 C14 C13 177.4(3)
C9 C8 C14 C13 56.4(4)
C12 C13 C14 C8 -60.4(4)
C18 C13 C14 C8 60.4(4)
C17 C13 C14 C8 177.1(3)
C12 C13 C14 C15 168.8(3)
C18 C13 C14 C15 -70.5(4)
C17 C13 C14 C15 46.2(3)
C8 C14 C15 C16 -162.8(3)
C13 C14 C15 C16 -34.1(4)
C14 C15 C16 C17 8.7(4)
C12 C13 C17 C20 80.8(4)
C18 C13 C17 C20 -47.0(4)
C14 C13 C17 C20 -165.1(3)
C12 C13 C17 C16 -153.8(3)
C18 C13 C17 C16 78.3(3)
C14 C13 C17 C16 -39.7(3)
C15 C16 C17 C20 149.5(3)
C15 C16 C17 C13 19.8(4)
C13 C17 C20 C21 -54.6(4)
C16 C17 C20 C21 -175.8(3)
C13 C17 C20 C22 -178.6(3)
C16 C17 C20 C22 60.2(4)
C21 C20 C22 C23 69.8(4)
C17 C20 C22 C23 -164.3(3)
C20 C22 C23 C24A 177.9(4)
C22 C23 C24A C25A -170.0(4)
C23 C24A C25A C26A -65.4(7)
C23 C24A C25A C27A 171.4(5)
C3 O1 C28 O2 -1.2(5)
C3 O1 C28 C29 178.1(3)
O2 C28 C29 C30 -32.9(6)
O1 C28 C29 C30 147.8(3)
C28 C29 C30 C31 152.9(4)
C29 C30 C31 C32 -178.1(4)
C30 C31 C32 C33 164.8(4)
C34 O3 C33 C32 174.9(3)
C31 C32 C33 O3 175.4(3)
C33 O3 C34 O4 -3.0(6)
C33 O3 C34 C35 178.0(3)
O4 C34 C35 C40 174.4(4)
O3 C34 C35 C40 -6.6(6)
O4 C34 C35 C36 -5.6(6)
O3 C34 C35 C36 173.4(3)
C40 C35 C36 C37 -0.3(6)
C34 C35 C36 C37 179.7(4)
C35 C36 C37 C38 -1.1(6)
C36 C37 C38 C39 1.8(6)
C36 C37 C38 N1 -179.2(3)
N2 N1 C38 C37 161.2(3)
N2 N1 C38 C39 -19.9(5)
C37 C38 C39 C40 -1.3(6)
N1 C38 C39 C40 179.9(4)
C38 C39 C40 C35 -0.1(6)
C36 C35 C40 C39 0.8(6)
C34 C35 C40 C39 -179.1(4)
N1 N2 C41 C46 178.6(4)
N1 N2 C41 C42 -3.1(5)
C46 C41 C42 C43 0.1(6)
N2 C41 C42 C43 -178.2(4)
C41 C42 C43 C44 1.0(6)
C42 C43 C44 O5A 178.2(4)
C42 C43 C44 C45 -1.1(6)
O5A C44 C45 C46 -179.1(4)
C43 C44 C45 C46 0.3(6)
C44 C45 C46 C41 0.8(6)
C42 C41 C46 C45 -1.0(6)
N2 C41 C46 C45 177.5(4)
C43 C44 O5A C47A -9.5(7)
C45 C44 O5A C47A 169.9(5)
C44 O5A C47A C48A -169.8(4)
O5A C47A C48A C49A 174.7(5)
C47A C48A C49A C50A -179.6(6)
C47B C48B C49B C50B -179.1(13)
C60 C51 C52 C53 -57.7(4)
C78 O6 C53 C54 -90.3(3)
C78 O6 C53 C52 150.2(3)
C51 C52 C53 O6 176.8(3)
C51 C52 C53 C54 58.4(4)
O6 C53 C54 C55 -172.0(3)
C52 C53 C54 C55 -55.0(4)
C53 C54 C55 C56 -128.5(4)
C53 C54 C55 C60 50.6(4)
C54 C55 C56 C57 -177.7(3)
C60 C55 C56 C57 3.3(6)
C55 C56 C57 C58 10.7(5)
C56 C57 C58 C64 -162.4(3)
C56 C57 C58 C59 -41.2(4)
C64 C58 C59 C61 -48.9(4)
C57 C58 C59 C61 -170.0(3)
C64 C58 C59 C60 -178.4(3)
C57 C58 C59 C60 60.5(4)
C56 C55 C60 C51 132.9(4)
C54 C55 C60 C51 -46.2(4)
C56 C55 C60 C69 -108.5(4)
C54 C55 C60 C69 72.4(4)
C56 C55 C60 C59 14.3(5)
C54 C55 C60 C59 -164.7(3)
C52 C51 C60 C55 49.7(4)
C52 C51 C60 C69 -68.5(4)
C52 C51 C60 C59 169.2(3)
C58 C59 C60 C55 -45.8(4)
C61 C59 C60 C55 -174.1(3)
C58 C59 C60 C51 -164.1(3)
C61 C59 C60 C51 67.7(4)
C58 C59 C60 C69 75.1(4)
C61 C59 C60 C69 -53.1(4)
C58 C59 C61 C62 50.7(4)
C60 C59 C61 C62 179.4(3)
C59 C61 C62 C63 -55.7(5)
C61 C62 C63 C68 -66.2(4)
C61 C62 C63 C64 56.2(4)
C61 C62 C63 C67 165.8(3)
C57 C58 C64 C65 -56.9(4)
C59 C58 C64 C65 -178.2(3)
C57 C58 C64 C63 177.7(3)
C59 C58 C64 C63 56.4(4)
C68 C63 C64 C58 62.7(4)
C62 C63 C64 C58 -59.3(4)
C67 C63 C64 C58 178.9(3)
C68 C63 C64 C65 -69.4(4)
C62 C63 C64 C65 168.5(3)
C67 C63 C64 C65 46.7(3)
C58 C64 C65 C66 -165.3(3)
C63 C64 C65 C66 -34.6(4)
C64 C65 C66 C67 8.4(4)
C65 C66 C67 C70 150.9(3)
C65 C66 C67 C63 20.3(4)
C68 C63 C67 C66 77.4(4)
C62 C63 C67 C66 -153.9(3)
C64 C63 C67 C66 -40.3(3)
C68 C63 C67 C70 -48.3(4)
C62 C63 C67 C70 80.4(4)
C64 C63 C67 C70 -166.0(3)
C66 C67 C70 C71 -179.8(4)
C63 C67 C70 C71 -58.0(5)
C66 C67 C70 C72 56.4(4)
C63 C67 C70 C72 178.3(3)
C71 C70 C72 C73 64.7(5)
C67 C70 C72 C73 -170.5(4)
C70 C72 C73 C74A 160.5(4)
C72 C73 C74A C75A 171.3(5)
C73 C74A C75A C76A 51.4(8)
C73 C74A C75A C77A 176.4(6)
C53 O6 C78 O7 -4.7(5)
C53 O6 C78 C79 172.5(3)
O7 C78 C79 C80 -26.5(5)
O6 C78 C79 C80 156.4(3)
C78 C79 C80 C81 172.8(3)
C79 C80 C81 C82 -177.7(3)
C80 C81 C82 C83 178.2(3)
C84A O8 C83 C82 169.2(3)
C81 C82 C83 O8 -177.8(3)
C83 O8 C84A O9 -0.2(5)
C83 O8 C84A C85A -179.6(3)
O9 C84A C85A C86A 167.1(4)
O8 C84A C85A C86A -13.4(5)
O9 C84A C85A C90A -12.8(6)
O8 C84A C85A C90A 166.6(3)
C90A C85A C86A C87A 1.2(6)
C84A C85A C86A C87A -178.7(4)
C85A C86A C87A C88A -2.2(6)
C86A C87A C88A C89A 0.8(6)
C86A C87A C88A N3A -178.8(4)
C87A C88A C89A C90A 1.5(6)
N3A C88A C89A C90A -178.8(4)
C88A C89A C90A C85A -2.4(6)
C86A C85A C90A C89A 1.1(6)
C84A C85A C90A C89A -179.0(4)
C89A C88A N3A N4A 174.4(5)
C87A C88A N3A N4A -5.9(7)
C88A N3A N4A C91A -179.1(4)
N3A N4A C91A C92A 170.9(5)
N3A N4A C91A C96A -7.9(7)
C96A C91A C92A C93A 0.1(3)
N4A C91A C92A C93A -178.7(3)
C91A C92A C93A C94A 0.9(4)
C92A C93A C94A O10A 175.5(6)
C92A C93A C94A C95A -2.6(7)
O10A C94A C95A C96A -175.0(6)
C93A C94A C95A C96A 3.3(9)
C94A C95A C96A C91A -2.3(8)
C92A C91A C96A C95A 0.6(6)
N4A C91A C96A C95A 179.4(5)
C93A C94A O10A C97A -7.9(10)
C95A C94A O10A C97A 170.3(7)
C94A O10A C97A C98A -161.8(7)
O10A C97A C98A C99A 63.2(9)
C97A C98A C99A C9TA 58.2(9)
C96B C91B C92B C93B 0.0(4)
N4B C91B C92B C93B 180.0(4)
C91B C92B C93B C94B 0.3(5)
C92B C93B C94B O10B 178.(2)
C92B C93B C94B C95B -0.7(10)
C93B C94B C95B C96B 0.9(14)
O10B C94B C95B C96B -177.(3)
C94B C95B C96B C91B -0.7(14)
C92B C91B C96B C95B 0.2(10)
N4B C91B C96B C95B -179.8(8)
C93B C94B O10B C97B -112.(4)
C95B C94B O10B C97B 66.(4)
C94B O10B C97B C98B -149.(3)
O10B C97B C98B C99B -73.(6)
C97B C98B C99B C9TB -162.(4)
